data_4102275
loop_
_publ_author_name
'Santanu Banerjee'
'Jodi M. Szarko'
'Benjamin D. Yuhas'
'Christos D. Malliakas'
'Lin X. Chen'
'Mercouri G. Kanatzidis'

_publ_contact_author_address
;
   Department of Chemistry
     2145 Sheridan Road
   Northwestern University
   Evanston, IL 60208-3113
           USA
;
_publ_contact_author_email m-kanatzidis@northwestern.edu
_publ_contact_author_fax 847-491-5937
_publ_contact_author_name 'Mercouri G. Kanatzidis'
_publ_contact_author_phone 847-467-1541
_publ_section_title
;
 Room Temperature Light Emission from the Low-Dimensional Semiconductors
 AZrPS6 (A = K, Rb, Cs)
;
_journal_name_full 'Journal of the American Chemical Society'
_journal_page_first 5348
_journal_page_last 5350
_journal_paper_doi 10.1021/ja1004653
_journal_volume 132
_journal_year 2010
_chemical_formula_moiety 'P S6 Zr, Rb'
_chemical_formula_sum 'P Rb S6 Zr'
_chemical_formula_weight 400
_chemical_name_systematic ' ?'
_space_group_IT_number 1
_symmetry_cell_setting triclinic
_symmetry_space_group_name_Hall 'P 1'
_symmetry_space_group_name_H-M 'P 1'
_audit_creation_method 'Jana2006 Version : 02/03/2010'
_cell_angle_alpha 75.267(13)
_cell_angle_beta 83.602(9)
_cell_angle_gamma 87.354(9)
_cell_formula_units_Z 2
_cell_length_a 3.5979(19)
_cell_length_b 9.064(5)
_cell_length_c 14.452(8)
_cell_measurement_reflns_used 3159
_cell_volume 452.9(4)
_computing_cell_refinement 'STOE X-AREA'
_computing_data_collection 'STOE X-AREA'
_computing_data_reduction 'STOE X-RED'
_computing_molecular_graphics unknown
_computing_structure_solution unknown
_diffrn_ambient_temperature 298(3)
_diffrn_detector 'APEX2 CCD'
_diffrn_measured_fraction_theta_full 0.96
_diffrn_measured_fraction_theta_max 0.76
_diffrn_radiation_monochromator diamond
_diffrn_radiation_source synchrotron
_diffrn_radiation_type synchrotron
_diffrn_radiation_wavelength 0.4428
_diffrn_reflns_av_R_equivalents 0.069
_diffrn_reflns_av_sigmaI/netI 0.0892
_diffrn_reflns_limit_h_max 2
_diffrn_reflns_limit_h_min -4
_diffrn_reflns_limit_k_max 11
_diffrn_reflns_limit_k_min -11
_diffrn_reflns_limit_l_max 17
_diffrn_reflns_limit_l_min -19
_diffrn_reflns_number 4580
_diffrn_reflns_theta_full 15.56
_diffrn_reflns_theta_max 17.66
_diffrn_reflns_theta_min 0.91
_exptl_absorpt_coefficient_mu 3.936
_exptl_absorpt_correction_type empirical
_exptl_absorpt_process_details 'SADABS, Ratio of minimum to maximum apparent transmission: 0.6397'
_exptl_crystal_density_diffrn 2.9322
_exptl_crystal_F_000 376
_exptl_crystal_size_max 0.015
_exptl_crystal_size_mid 0.002
_exptl_crystal_size_min 0.002
_refine_diff_density_max 2.78
_refine_diff_density_min -1.94
_refine_ls_abs_structure_details '  365 of Friedel pairs used in the refinement'
_refine_ls_abs_structure_Flack 0.44(3)
_refine_ls_extinction_method none
_refine_ls_goodness_of_fit_gt 1.71
_refine_ls_goodness_of_fit_ref 1.62
_refine_ls_number_constraints 22
_refine_ls_number_parameters 99
_refine_ls_number_reflns 1824
_refine_ls_number_restraints 0
_refine_ls_R_factor_all 0.0949
_refine_ls_R_factor_gt 0.0835
_refine_ls_shift/su_max 0.0479
_refine_ls_shift/su_mean 0.0126
_refine_ls_structure_factor_coef Fsqd
_refine_ls_weighting_details w=1/(\s^2^(I)+0.0016I^2^)
_refine_ls_weighting_scheme sigma
_refine_ls_wR_factor_gt 0.1786
_refine_ls_wR_factor_ref 0.1871
_reflns_number_gt 1976
_reflns_number_total 2390
_reflns_threshold_expression I>3\s(I)
_cod_data_source_file ja1004653_si_001.cif
_cod_data_source_block (I)
_cod_original_formula_sum 'P1 Rb1 S6 Zr1'
_cod_database_code 4102275

loop_
_symmetry_equiv_pos_site_id
_symmetry_equiv_pos_as_xyz
1 x,y,z

loop_
_atom_site_label
_atom_site_type_symbol
_atom_site_fract_x
_atom_site_fract_y
_atom_site_fract_z
_atom_site_adp_type
_atom_site_U_iso_or_equiv
_atom_site_symmetry_multiplicity
_atom_site_occupancy
_atom_site_calc_flag
Zr1 Zr 0.668665 0.686366 0.225703 Uani 0.0215(6) 1 1 d
Zr2 Zr 0.9625(9) 0.3495(3) 0.75830(18) Uani 0.0217(6) 1 1 d
S5 S 0.435(2) 0.1840(7) 0.8711(5) Uiso 0.0193(13) 1 1 d
S6 S 0.108(2) 0.6070(8) 0.3648(5) Uiso 0.0255(15) 1 1 d
S7 S 0.507(3) 0.4129(9) 0.6233(5) Uiso 0.0321(18) 1 1 d
S8 S 0.188(3) 0.8573(9) 0.1223(6) Uiso 0.0331(18) 1 1 d
S9 S 0.699(2) 0.3805(8) 0.2664(5) Uiso 0.0251(15) 1 1 d
S10 S 0.598(2) 0.9173(8) 0.3097(5) Uiso 0.0247(15) 1 1 d
S11 S 0.452(3) 0.5605(8) 0.7134(5) Uiso 0.0320(17) 1 1 d
S12 S 0.894(2) 0.4562(8) 0.9162(5) Uiso 0.0254(15) 1 1 d
S13 S 0.011(2) 0.0842(7) 0.7061(4) Uiso 0.0195(13) 1 1 d
S14 S 0.230(3) 0.6332(10) 0.1072(6) Uiso 0.044(2) 1 1 d
P1 P 0.355(4) 0.3306(12) 0.9609(7) Uiso 0.0129(17) 1 0.542(8) d
S1 S 0.327(5) 0.2608(17) 0.0956(11) Uiso 0.012(3) 1 0.542(8) d
Rb1 Rb 0.4483(19) -0.1898(7) 0.8729(4) Uiso 0.0244(13) 1 0.542(8) d
P2 P 0.478(4) 0.0222(14) 0.7829(9) Uiso 0.0129(17) 1 0.458(8) d
S2 S 0.478(5) -0.2011(17) 0.8504(12) Uiso 0.012(3) 1 0.458(8) d
Rb2 Rb 0.338(2) 0.2290(8) 0.1034(5) Uiso 0.0244(13) 1 0.458(8) d
P3 P 0.108(4) 0.8373(14) 0.3796(9) Uiso 0.022(2) 1 0.529(8) d
S3 S 0.025(5) 0.8250(17) 0.5255(11) Uiso 0.011(3) 1 0.529(8) d
Rb3 Rb 0.115(2) 0.2143(7) 0.4593(5) Uiso 0.0323(16) 1 0.529(8) d
P4 P 0.123(5) 0.3749(15) 0.3470(10) Uiso 0.022(2) 1 0.471(8) d
S4 S 0.106(5) 0.2405(18) 0.4735(11) Uiso 0.011(3) 1 0.471(8) d
Rb4 Rb 0.024(3) 0.8550(9) 0.5183(6) Uiso 0.0323(16) 1 0.471(8) d

loop_
_atom_site_aniso_label
_atom_site_aniso_type_symbol
_atom_site_aniso_U_11
_atom_site_aniso_U_22
_atom_site_aniso_U_33
_atom_site_aniso_U_12
_atom_site_aniso_U_13
_atom_site_aniso_U_23
Zr1 Zr 0.01937(15) 0.0210(10) 0.0236(11) -0.0013(9) -0.0078(9) -0.0022(8)
Zr2 Zr 0.01810(14) 0.0215(10) 0.0241(11) -0.0008(9) -0.0039(9) -0.0022(8)

loop_
_atom_type_symbol
_atom_type_scat_dispersion_real
_atom_type_scat_dispersion_imag
_atom_type_scat_source
_atom_type_scat_Cromer_Mann_a1
_atom_type_scat_Cromer_Mann_b1
_atom_type_scat_Cromer_Mann_a2
_atom_type_scat_Cromer_Mann_b2
_atom_type_scat_Cromer_Mann_a3
_atom_type_scat_Cromer_Mann_b3
_atom_type_scat_Cromer_Mann_a4
_atom_type_scat_Cromer_Mann_b4
_atom_type_scat_Cromer_Mann_c
P 0.041 0.036 'International Tables Vol C tables 4.2.6.8 and 6.1.1.4' 6.4345 1.9067 4.1791 27.157 1.78 0.526 1.4908 68.164497 1.1149
S 0.052 0.047 'International Tables Vol C tables 4.2.6.8 and 6.1.1.4' 6.9053 1.4679 5.2034 22.215099 1.4379 0.2536 1.5863 56.172001 0.8669
Rb 0.245 1.340 'International Tables Vol C tables 4.2.6.8 and 6.1.1.4' 17.1784 1.7888 9.6435 17.3151 5.1399 0.2748 1.5292 164.934006 3.4873
Zr 0.096 1.775 'International Tables Vol C tables 4.2.6.8 and 6.1.1.4' 17.876499 1.27618 10.948 11.916 5.41732 0.117622 3.65721 87.662697 2.06929

loop_
_geom_angle_atom_site_label_1
_geom_angle_atom_site_label_2
_geom_angle_atom_site_label_3
_geom_angle_site_symmetry_1
_geom_angle_site_symmetry_3
_geom_angle
_geom_angle_publ_flag
S6 Zr1 S6 . 1_655 85.5(2) yes
S6 Zr1 S8 . . 87.6(2) yes
S6 Zr1 S8 . 1_655 156.3(3) yes
S6 Zr1 S9 . . 77.3(2) yes
S6 Zr1 S10 . . 75.5(2) yes
S6 Zr1 S14 . . 87.7(3) yes
S6 Zr1 S14 . 1_655 154.6(2) yes
S6 Zr1 P3 . . 40.0(3) yes
S6 Zr1 P3 . 1_655 88.3(3) yes
S6 Zr1 P4 . . 38.7(3) yes
S6 Zr1 P4 . 1_655 85.7(3) yes
S6 Zr1 S8 1_655 . 156.2(3) yes
S6 Zr1 S8 1_655 1_655 89.1(3) yes
S6 Zr1 S9 1_655 . 75.7(2) yes
S6 Zr1 S10 1_655 . 76.0(2) yes
S6 Zr1 S14 1_655 . 154.3(2) yes
S6 Zr1 S14 1_655 1_655 88.2(3) yes
S6 Zr1 P3 1_655 . 85.5(3) yes
S6 Zr1 P3 1_655 1_655 38.7(3) yes
S6 Zr1 P4 1_655 . 87.4(3) yes
S6 Zr1 P4 1_655 1_655 40.2(3) yes
S8 Zr1 S8 . 1_655 88.2(3) yes
S8 Zr1 S9 . . 124.8(3) yes
S8 Zr1 S10 . . 80.3(3) yes
S8 Zr1 S14 . . 47.5(3) yes
S8 Zr1 S14 . 1_655 107.1(3) yes
S8 Zr1 P3 . . 74.7(3) yes
S8 Zr1 P3 . 1_655 118.5(3) yes
S8 Zr1 P4 . . 101.2(3) yes
S8 Zr1 P4 . 1_655 161.2(4) yes
S8 Zr1 S9 1_655 . 123.6(2) yes
S8 Zr1 S10 1_655 . 80.8(3) yes
S8 Zr1 S14 1_655 . 106.3(3) yes
S8 Zr1 S14 1_655 1_655 47.7(3) yes
S8 Zr1 P3 1_655 . 116.6(3) yes
S8 Zr1 P3 1_655 1_655 73.3(3) yes
S8 Zr1 P4 1_655 . 163.9(3) yes
S8 Zr1 P4 1_655 1_655 104.8(3) yes
S9 Zr1 S10 . . 141.8(2) yes
S9 Zr1 S14 . . 78.7(3) yes
S9 Zr1 S14 . 1_655 77.3(2) yes
S9 Zr1 P3 . . 115.8(3) yes
S9 Zr1 P3 . 1_655 113.9(3) yes
S9 Zr1 P4 . . 40.4(3) yes
S9 Zr1 P4 . 1_655 36.5(3) yes
S10 Zr1 S14 . . 125.9(3) yes
S10 Zr1 S14 . 1_655 126.6(3) yes
S10 Zr1 P3 . . 36.8(3) yes
S10 Zr1 P3 . 1_655 39.7(3) yes
S10 Zr1 P4 . . 113.5(3) yes
S10 Zr1 P4 . 1_655 114.8(3) yes
S14 Zr1 S14 . 1_655 87.4(3) yes
S14 Zr1 P3 . . 104.8(4) yes
S14 Zr1 P3 . 1_655 165.5(3) yes
S14 Zr1 P4 . . 72.0(3) yes
S14 Zr1 P4 . 1_655 114.6(4) yes
S14 Zr1 P3 1_655 . 163.3(3) yes
S14 Zr1 P3 1_655 1_655 101.9(3) yes
S14 Zr1 P4 1_655 . 116.4(3) yes
S14 Zr1 P4 1_655 1_655 73.8(3) yes
P3 Zr1 P3 . 1_655 64.0(4) yes
P3 Zr1 P4 . . 78.8(3) yes
P3 Zr1 P4 . 1_655 110.0(3) yes
P3 Zr1 P4 1_655 . 112.4(3) yes
P3 Zr1 P4 1_655 1_655 78.9(4) yes
P4 Zr1 P4 . 1_655 63.2(4) yes
S5 Zr2 S5 . 1_655 86.5(2) yes
S5 Zr2 S7 . . 88.1(3) yes
S5 Zr2 S7 . 1_655 156.6(3) yes
S5 Zr2 S11 . . 87.0(2) yes
S5 Zr2 S11 . 1_655 154.4(3) yes
S5 Zr2 S12 . . 76.2(2) yes
S5 Zr2 S13 . 1_655 75.8(2) yes
S5 Zr2 P1 . . 37.2(3) yes
S5 Zr2 P1 . 1_655 85.3(3) yes
S5 Zr2 P2 . . 39.1(3) yes
S5 Zr2 P2 . 1_655 86.5(3) yes
S5 Zr2 S7 1_655 . 156.9(3) yes
S5 Zr2 S7 1_655 1_655 88.6(3) yes
S5 Zr2 S11 1_655 . 154.7(3) yes
S5 Zr2 S11 1_655 1_655 87.2(3) yes
S5 Zr2 S12 1_655 . 74.7(2) yes
S5 Zr2 S13 1_655 1_655 76.5(2) yes
S5 Zr2 P1 1_655 . 87.3(3) yes
S5 Zr2 P1 1_655 1_655 38.2(3) yes
S5 Zr2 P2 1_655 . 87.8(3) yes
S5 Zr2 P2 1_655 1_655 39.7(3) yes
S7 Zr2 S7 . 1_655 87.5(3) yes
S7 Zr2 S11 . . 46.9(3) yes
S7 Zr2 S11 . 1_655 106.6(3) yes
S7 Zr2 S12 . . 125.5(3) yes
S7 Zr2 S13 . 1_655 80.4(3) yes
S7 Zr2 P1 . . 101.7(3) yes
S7 Zr2 P1 . 1_655 162.9(3) yes
S7 Zr2 P2 . . 74.0(3) yes
S7 Zr2 P2 . 1_655 117.6(3) yes
S7 Zr2 S11 1_655 . 106.4(2) yes
S7 Zr2 S11 1_655 1_655 47.7(3) yes
S7 Zr2 S12 1_655 . 124.3(3) yes
S7 Zr2 S13 1_655 1_655 80.8(2) yes
S7 Zr2 P1 1_655 . 165.1(3) yes
S7 Zr2 P1 1_655 1_655 104.6(3) yes
S7 Zr2 P2 1_655 . 117.9(3) yes
S7 Zr2 P2 1_655 1_655 75.3(3) yes
S11 Zr2 S11 . 1_655 88.2(3) yes
S11 Zr2 S12 . . 79.9(3) yes
S11 Zr2 S13 . 1_655 125.3(3) yes
S11 Zr2 P1 . . 72.9(3) yes
S11 Zr2 P1 . 1_655 116.8(3) yes
S11 Zr2 P2 . . 102.3(3) yes
S11 Zr2 P2 . 1_655 163.4(4) yes
S11 Zr2 S12 1_655 . 78.2(3) yes
S11 Zr2 S13 1_655 1_655 126.4(3) yes
S11 Zr2 P1 1_655 . 117.8(3) yes
S11 Zr2 P1 1_655 1_655 74.5(3) yes
S11 Zr2 P2 1_655 . 164.8(3) yes
S11 Zr2 P2 1_655 1_655 104.0(3) yes
S12 Zr2 S13 . 1_655 140.6(2) yes
S12 Zr2 P1 . . 40.8(3) yes
S12 Zr2 P1 . 1_655 37.4(3) yes
S12 Zr2 P2 . . 114.1(3) yes
S12 Zr2 P2 . 1_655 113.2(3) yes
S13 Zr2 P1 1_655 . 112.0(2) yes
S13 Zr2 P1 1_655 1_655 113.0(3) yes
S13 Zr2 P2 1_655 . 38.4(3) yes
S13 Zr2 P2 1_655 1_655 38.2(3) yes
P1 Zr2 P1 . 1_655 64.1(3) yes
P1 Zr2 P2 . . 76.3(3) yes
P1 Zr2 P2 . 1_655 109.8(3) yes
P1 Zr2 P2 1_655 . 109.4(3) yes
P1 Zr2 P2 1_655 1_655 77.8(3) yes
P2 Zr2 P2 . 1_655 63.7(4) yes
Zr2 S5 Zr2 1_455 . 86.5(2) yes
Zr2 S5 S12 1_455 1_455 53.3(2) yes
Zr2 S5 S12 1_455 . 99.7(2) yes
Zr2 S5 S13 1_455 . 52.53(19) yes
Zr2 S5 S13 1_455 1_655 98.3(2) yes
Zr2 S5 P1 1_455 . 90.1(4) yes
Zr2 S5 S1 1_455 1_556 110.9(4) yes
Zr2 S5 Rb1 1_455 . 113.4(3) yes
Zr2 S5 P2 1_455 . 89.3(4) yes
Zr2 S5 Rb2 1_455 1_556 114.5(3) yes
Zr2 S5 S12 . 1_455 98.6(2) yes
Zr2 S5 S12 . . 52.78(19) yes
Zr2 S5 S13 . . 98.7(2) yes
Zr2 S5 S13 . 1_655 53.14(19) yes
Zr2 S5 P1 . . 93.2(4) yes
Zr2 S5 S1 . 1_556 111.0(4) yes
Zr2 S5 Rb1 . . 116.3(3) yes
Zr2 S5 P2 . . 91.2(4) yes
Zr2 S5 Rb2 . 1_556 113.6(3) yes
S12 S5 S12 1_455 . 67.3(3) yes
S12 S5 S13 1_455 . 101.7(3) yes
S12 S5 S13 1_455 1_655 143.8(2) yes
S12 S5 P1 1_455 . 38.0(4) yes
S12 S5 S1 1_455 1_556 58.1(3) yes
S12 S5 Rb1 1_455 . 142.7(3) yes
S12 S5 P2 1_455 . 140.2(5) yes
S12 S5 Rb2 1_455 1_556 62.1(2) yes
S12 S5 S13 . . 144.3(2) yes
S12 S5 S13 . 1_655 101.5(3) yes
S12 S5 P1 . . 42.7(4) yes
S12 S5 S1 . 1_556 58.5(3) yes
S12 S5 Rb1 . . 145.1(3) yes
S12 S5 P2 . . 141.7(5) yes
S12 S5 Rb2 . 1_556 61.6(2) yes
S13 S5 S13 . 1_655 66.6(2) yes
S13 S5 P1 . . 139.4(5) yes
S13 S5 S1 . 1_556 145.6(4) yes
S13 S5 Rb1 . . 62.2(2) yes
S13 S5 P2 . . 38.5(4) yes
S13 S5 Rb2 . 1_556 145.1(3) yes
S13 S5 P1 1_655 . 144.3(5) yes
S13 S5 S1 1_655 1_556 146.4(4) yes
S13 S5 Rb1 1_655 . 64.1(2) yes
S13 S5 P2 1_655 . 40.2(4) yes
S13 S5 Rb2 1_655 1_556 144.6(3) yes
P1 S5 S1 . 1_556 27.3(4) yes
P1 S5 Rb1 . . 142.3(4) yes
P1 S5 P2 . . 175.5(6) yes
P1 S5 Rb2 . 1_556 32.0(3) yes
S1 S5 Rb1 1_556 . 115.3(3) yes
S1 S5 P2 1_556 . 150.2(4) yes
S1 S5 Rb2 1_556 1_556 4.7(3) yes
Rb1 S5 P2 . . 34.9(3) yes
Rb1 S5 Rb2 . 1_556 110.7(2) yes
P2 S5 Rb2 . 1_556 145.6(4) yes
Zr1 S6 Zr1 1_455 . 85.5(2) yes
Zr1 S6 S9 1_455 1_455 52.9(2) yes
Zr1 S6 S9 1_455 . 97.8(3) yes
Zr1 S6 S10 1_455 1_455 52.5(2) yes
Zr1 S6 S10 1_455 . 97.7(2) yes
Zr1 S6 P3 1_455 . 91.5(5) yes
Zr1 S6 S3 1_455 . 115.6(4) yes
Zr1 S6 Rb3 1_455 . 110.9(3) yes
Zr1 S6 P4 1_455 . 88.6(5) yes
Zr1 S6 S4 1_455 . 114.4(4) yes
Zr1 S6 S9 . 1_455 96.8(3) yes
Zr1 S6 S9 . . 51.59(18) yes
Zr1 S6 S10 . 1_455 98.1(2) yes
Zr1 S6 S10 . . 52.19(19) yes
Zr1 S6 P3 . . 87.2(4) yes
Zr1 S6 S3 . . 113.9(4) yes
Zr1 S6 Rb3 . . 110.3(3) yes
Zr1 S6 P4 . . 91.3(5) yes
Zr1 S6 S4 . . 113.7(4) yes
S9 S6 S9 1_455 . 66.0(3) yes
S9 S6 S10 1_455 1_455 101.6(3) yes
S9 S6 S10 1_455 . 141.6(3) yes
S9 S6 P3 1_455 . 143.4(5) yes
S9 S6 S3 1_455 . 147.0(4) yes
S9 S6 Rb3 1_455 . 58.5(2) yes
S9 S6 P4 1_455 . 37.1(5) yes
S9 S6 S4 1_455 . 62.6(4) yes
S9 S6 S10 . 1_455 142.1(3) yes
S9 S6 S10 . . 99.8(3) yes
S9 S6 P3 . . 136.4(5) yes
S9 S6 S3 . . 143.4(4) yes
S9 S6 Rb3 . . 59.1(2) yes
S9 S6 P4 . . 42.1(5) yes
S9 S6 S4 . . 63.0(3) yes
S10 S6 S10 1_455 . 66.9(2) yes
S10 S6 P3 1_455 . 42.0(5) yes
S10 S6 S3 1_455 . 63.9(3) yes
S10 S6 Rb3 1_455 . 146.3(3) yes
S10 S6 P4 1_455 . 138.6(6) yes
S10 S6 S4 1_455 . 145.3(4) yes
S10 S6 P3 . . 36.6(4) yes
S10 S6 S3 . . 62.9(3) yes
S10 S6 Rb3 . . 145.8(3) yes
S10 S6 P4 . . 141.9(6) yes
S10 S6 S4 . . 144.7(4) yes
P3 S6 S3 . . 35.7(4) yes
P3 S6 Rb3 . . 152.1(5) yes
P3 S6 P4 . . 178.4(7) yes
P3 S6 S4 . . 147.0(5) yes
S3 S6 Rb3 . . 116.6(3) yes
S3 S6 P4 . . 145.3(5) yes
S3 S6 S4 . . 111.5(4) yes
Rb3 S6 P4 . . 28.8(4) yes
Rb3 S6 S4 . . 5.1(3) yes
P4 S6 S4 . . 33.9(5) yes
Zr2 S7 Zr2 1_455 . 87.5(2) yes
Zr2 S7 S11 1_455 . 66.0(3) yes
Zr2 S7 S13 1_455 . 50.99(19) yes
Zr2 S7 S13 1_455 1_655 95.2(2) yes
Zr2 S7 S4 1_455 . 94.1(4) yes
Zr2 S7 S4 1_455 1_655 141.0(4) yes
Zr2 S7 S11 . . 65.9(3) yes
Zr2 S7 S13 . . 95.6(2) yes
Zr2 S7 S13 . 1_655 50.63(19) yes
Zr2 S7 S4 . . 140.3(4) yes
Zr2 S7 S4 . 1_655 92.2(4) yes
S11 S7 S13 . . 115.2(4) yes
S11 S7 S13 . 1_655 114.7(4) yes
S11 S7 S4 . . 148.8(5) yes
S11 S7 S4 . 1_655 146.9(5) yes
S13 S7 S13 . 1_655 63.4(2) yes
S13 S7 S4 . . 57.2(3) yes
S13 S7 S4 . 1_655 90.3(3) yes
S13 S7 S4 1_655 . 89.8(3) yes
S13 S7 S4 1_655 1_655 56.7(3) yes
S4 S7 S4 . 1_655 62.6(4) yes
Zr1 S8 Zr1 1_455 . 88.2(2) yes
Zr1 S8 S10 1_455 1_455 50.83(19) yes
Zr1 S8 S10 1_455 . 95.8(3) yes
Zr1 S8 S14 1_455 . 67.1(3) yes
Zr1 S8 Rb2 1_455 1_565 128.8(3) yes
Zr1 S8 S10 . 1_455 96.2(3) yes
Zr1 S8 S10 . . 50.7(2) yes
Zr1 S8 S14 . . 66.1(4) yes
Zr1 S8 Rb2 . 1_565 110.3(3) yes
S10 S8 S10 1_455 . 64.0(3) yes
S10 S8 S14 1_455 . 116.3(4) yes
S10 S8 Rb2 1_455 1_565 79.2(3) yes
S10 S8 S14 . . 115.2(4) yes
S10 S8 Rb2 . 1_565 66.7(2) yes
S14 S8 Rb2 . 1_565 164.1(5) yes
Zr1 S9 S6 . . 51.16(17) yes
Zr1 S9 S6 . 1_655 51.46(18) yes
Zr1 S9 S14 . . 49.5(2) yes
Zr1 S9 S14 . 1_655 50.3(2) yes
Zr1 S9 S1 . . 109.7(3) yes
Zr1 S9 Rb2 . . 114.4(2) yes
Zr1 S9 Rb3 . . 113.2(3) yes
Zr1 S9 Rb3 . 1_655 114.9(3) yes
Zr1 S9 P4 . . 89.2(4) yes
Zr1 S9 P4 . 1_655 90.9(5) yes
Zr1 S9 S4 . . 108.2(4) yes
Zr1 S9 S4 . 1_655 109.7(4) yes
S6 S9 S6 . 1_655 66.0(3) yes
S6 S9 S14 . . 66.1(3) yes
S6 S9 S14 . 1_655 101.5(3) yes
S6 S9 S1 . . 112.1(4) yes
S6 S9 Rb2 . . 114.7(3) yes
S6 S9 Rb3 . . 62.4(2) yes
S6 S9 Rb3 . 1_655 98.0(3) yes
S6 S9 P4 . . 40.3(4) yes
S6 S9 P4 . 1_655 98.4(5) yes
S6 S9 S4 . . 57.8(3) yes
S6 S9 S4 . 1_655 92.9(4) yes
S6 S9 S14 1_655 . 101.0(3) yes
S6 S9 S14 1_655 1_655 67.5(3) yes
S6 S9 S1 1_655 . 158.6(3) yes
S6 S9 Rb2 1_655 . 162.8(3) yes
S6 S9 Rb3 1_655 . 97.8(3) yes
S6 S9 Rb3 1_655 1_655 64.0(2) yes
S6 S9 P4 1_655 . 99.8(5) yes
S6 S9 P4 1_655 1_655 40.8(5) yes
S6 S9 S4 1_655 . 92.6(4) yes
S6 S9 S4 1_655 1_655 59.2(3) yes
S14 S9 S14 . 1_655 65.4(3) yes
S14 S9 S1 . . 61.3(3) yes
S14 S9 Rb2 . . 66.0(3) yes
S14 S9 Rb3 . . 110.3(3) yes
S14 S9 Rb3 . 1_655 162.3(3) yes
S14 S9 P4 . . 78.5(4) yes
S14 S9 P4 . 1_655 139.3(5) yes
S14 S9 S4 . . 109.4(4) yes
S14 S9 S4 . 1_655 156.6(4) yes
S14 S9 S1 1_655 . 93.0(3) yes
S14 S9 Rb2 1_655 . 96.1(3) yes
S14 S9 Rb3 1_655 . 162.4(3) yes
S14 S9 Rb3 1_655 1_655 113.1(3) yes
S14 S9 P4 1_655 . 137.3(5) yes
S14 S9 P4 1_655 1_655 82.8(5) yes
S14 S9 S4 1_655 . 156.8(4) yes
S14 S9 S4 1_655 1_655 111.9(4) yes
S1 S9 Rb2 . . 4.7(3) yes
S1 S9 Rb3 . . 99.6(4) yes
S1 S9 Rb3 . 1_655 135.4(4) yes
S1 S9 P4 . . 88.7(6) yes
S1 S9 P4 . 1_655 149.4(6) yes
S1 S9 S4 . . 104.2(4) yes
S1 S9 S4 . 1_655 140.6(4) yes
Rb2 S9 Rb3 . . 97.3(3) yes
Rb2 S9 Rb3 . 1_655 130.6(3) yes
Rb2 S9 P4 . . 88.8(5) yes
Rb2 S9 P4 . 1_655 146.2(6) yes
Rb2 S9 S4 . . 102.1(4) yes
Rb2 S9 S4 . 1_655 135.9(4) yes
Rb3 S9 Rb3 . 1_655 65.4(2) yes
Rb3 S9 P4 . . 32.1(4) yes
Rb3 S9 P4 . 1_655 92.2(5) yes
Rb3 S9 S4 . . 5.6(3) yes
Rb3 S9 S4 . 1_655 64.7(3) yes
Rb3 S9 P4 1_655 . 94.4(4) yes
Rb3 S9 P4 1_655 1_655 31.0(4) yes
Rb3 S9 S4 1_655 . 64.5(3) yes
Rb3 S9 S4 1_655 1_655 5.7(3) yes
P4 S9 P4 . 1_655 114.8(7) yes
P4 S9 S4 . . 30.9(4) yes
P4 S9 S4 . 1_655 92.1(5) yes
P4 S9 S4 1_655 . 89.7(5) yes
P4 S9 S4 1_655 1_655 29.2(5) yes
S4 S9 S4 . 1_655 63.2(4) yes
Zr1 S10 S6 . . 52.29(19) yes
Zr1 S10 S6 . 1_655 51.6(2) yes
Zr1 S10 S8 . . 49.07(19) yes
Zr1 S10 S8 . 1_655 48.37(19) yes
Zr1 S10 P3 . . 90.4(5) yes
Zr1 S10 P3 . 1_655 89.6(5) yes
Zr1 S10 S3 . . 111.6(4) yes
Zr1 S10 Rb4 . . 115.4(3) yes
Zr1 S10 Rb4 . 1_655 114.5(3) yes
S6 S10 S6 . 1_655 66.9(2) yes
S6 S10 S8 . . 66.4(2) yes
S6 S10 S8 . 1_655 100.7(3) yes
S6 S10 P3 . . 39.9(4) yes
S6 S10 P3 . 1_655 101.8(4) yes
S6 S10 S3 . . 60.4(3) yes
S6 S10 Rb4 . . 63.8(2) yes
S6 S10 Rb4 . 1_655 98.2(3) yes
S6 S10 S8 1_655 . 100.6(3) yes
S6 S10 S8 1_655 1_655 66.5(2) yes
S6 S10 P3 1_655 . 99.2(5) yes
S6 S10 P3 1_655 1_655 40.9(4) yes
S6 S10 S3 1_655 . 93.5(3) yes
S6 S10 Rb4 1_655 . 97.4(2) yes
S6 S10 Rb4 1_655 1_655 63.3(2) yes
S8 S10 S8 . 1_655 64.0(3) yes
S8 S10 P3 . . 80.9(5) yes
S8 S10 P3 . 1_655 136.4(5) yes
S8 S10 S3 . . 112.9(4) yes
S8 S10 Rb4 . . 113.7(3) yes
S8 S10 Rb4 . 1_655 161.9(3) yes
S8 S10 P3 1_655 . 137.2(6) yes
S8 S10 P3 1_655 1_655 78.5(4) yes
S8 S10 S3 1_655 . 157.6(4) yes
S8 S10 Rb4 1_655 . 161.8(3) yes
S8 S10 Rb4 1_655 1_655 112.6(3) yes
P3 S10 P3 . 1_655 117.9(6) yes
P3 S10 S3 . . 32.0(5) yes
P3 S10 Rb4 . . 33.2(5) yes
P3 S10 Rb4 . 1_655 93.1(5) yes
P3 S10 S3 1_655 . 93.1(5) yes
P3 S10 Rb4 1_655 . 94.8(4) yes
P3 S10 Rb4 1_655 1_655 34.2(4) yes
S3 S10 Rb4 . . 4.2(3) yes
S3 S10 Rb4 . 1_655 62.8(4) yes
Rb4 S10 Rb4 . 1_655 63.5(3) yes
Zr2 S11 Zr2 1_455 . 88.2(2) yes
Zr2 S11 S7 1_455 . 66.4(3) yes
Zr2 S11 S12 1_455 1_455 52.3(2) yes
Zr2 S11 S12 1_455 . 97.9(2) yes
Zr2 S11 S2 1_455 1_565 119.6(4) yes
Zr2 S11 S7 . . 67.1(3) yes
Zr2 S11 S12 . 1_455 96.7(2) yes
Zr2 S11 S12 . . 51.1(2) yes
Zr2 S11 S2 . 1_565 108.4(4) yes
S7 S11 S12 . 1_455 117.3(4) yes
S7 S11 S12 . . 117.0(4) yes
S7 S11 S2 . 1_565 173.0(6) yes
S12 S11 S12 1_455 . 64.9(2) yes
S12 S11 S2 1_455 1_565 67.9(3) yes
S12 S11 S2 . 1_565 60.0(3) yes
Zr2 S12 S5 . . 51.01(19) yes
Zr2 S12 S5 . 1_655 52.0(2) yes
Zr2 S12 S11 . . 49.0(2) yes
Zr2 S12 S11 . 1_655 49.4(2) yes
Zr2 S12 P1 . . 87.7(4) yes
Zr2 S12 P1 . 1_655 89.5(4) yes
Zr2 S12 S1 . 1_556 114.5(4) yes
Zr2 S12 S1 . 1_656 116.2(4) yes
Zr2 S12 Rb1 . 1_565 110.7(2) yes
Zr2 S12 S2 . 1_565 105.0(4) yes
Zr2 S12 Rb2 . 1_556 112.2(3) yes
Zr2 S12 Rb2 . 1_656 113.5(3) yes
S5 S12 S5 . 1_655 67.3(2) yes
S5 S12 S11 . . 65.2(2) yes
S5 S12 S11 . 1_655 100.4(3) yes
S5 S12 P1 . . 38.9(4) yes
S5 S12 P1 . 1_655 97.9(5) yes
S5 S12 S1 . 1_556 63.8(4) yes
S5 S12 S1 . 1_656 100.1(4) yes
S5 S12 Rb1 . 1_565 115.3(3) yes
S5 S12 S2 . 1_565 113.0(4) yes
S5 S12 Rb2 . 1_556 62.0(2) yes
S5 S12 Rb2 . 1_656 96.7(2) yes
S5 S12 S11 1_655 . 101.0(3) yes
S5 S12 S11 1_655 1_655 66.6(2) yes
S5 S12 P1 1_655 . 99.6(4) yes
S5 S12 P1 1_655 1_655 38.7(4) yes
S5 S12 S1 1_655 1_556 100.0(3) yes
S5 S12 S1 1_655 1_656 64.7(3) yes
S5 S12 Rb1 1_655 1_565 157.6(3) yes
S5 S12 S2 1_655 1_565 152.1(4) yes
S5 S12 Rb2 1_655 1_556 96.0(2) yes
S5 S12 Rb2 1_655 1_656 62.3(2) yes
S11 S12 S11 . 1_655 64.9(2) yes
S11 S12 P1 . . 77.6(4) yes
S11 S12 P1 . 1_655 137.6(5) yes
S11 S12 S1 . 1_556 110.1(4) yes
S11 S12 S1 . 1_656 163.3(4) yes
S11 S12 Rb1 . 1_565 63.7(2) yes
S11 S12 S2 . 1_565 58.5(4) yes
S11 S12 Rb2 . 1_556 111.4(3) yes
S11 S12 Rb2 . 1_656 160.0(3) yes
S11 S12 P1 1_655 . 135.2(5) yes
S11 S12 P1 1_655 1_655 82.0(4) yes
S11 S12 S1 1_655 1_556 163.1(4) yes
S11 S12 S1 1_655 1_656 113.1(4) yes
S11 S12 Rb1 1_655 1_565 91.4(2) yes
S11 S12 S2 1_655 1_565 86.5(3) yes
S11 S12 Rb2 1_655 1_556 159.9(3) yes
S11 S12 Rb2 1_655 1_656 113.3(3) yes
P1 S12 P1 . 1_655 114.3(5) yes
P1 S12 S1 . 1_556 33.3(4) yes
P1 S12 S1 . 1_656 95.8(4) yes
P1 S12 Rb1 . 1_565 93.1(4) yes
P1 S12 S2 . 1_565 94.3(5) yes
P1 S12 Rb2 . 1_556 34.0(3) yes
P1 S12 Rb2 . 1_656 93.7(4) yes
P1 S12 S1 1_655 1_556 93.7(4) yes
P1 S12 S1 1_655 1_656 32.3(4) yes
P1 S12 Rb1 1_655 1_565 146.9(5) yes
P1 S12 S2 1_655 1_565 148.6(6) yes
P1 S12 Rb2 1_655 1_556 90.4(4) yes
P1 S12 Rb2 1_655 1_656 31.7(3) yes
S1 S12 S1 1_556 1_656 66.7(4) yes
S1 S12 Rb1 1_556 1_565 100.7(4) yes
S1 S12 S2 1_556 1_565 104.8(4) yes
S1 S12 Rb2 1_556 1_556 4.0(3) yes
S1 S12 Rb2 1_556 1_656 65.4(3) yes
S1 S12 Rb1 1_656 1_565 132.5(4) yes
S1 S12 S2 1_656 1_565 137.9(5) yes
S1 S12 Rb2 1_656 1_556 64.3(3) yes
S1 S12 Rb2 1_656 1_656 3.4(3) yes
Rb1 S12 S2 1_565 1_565 5.9(3) yes
Rb1 S12 Rb2 1_565 1_556 104.7(3) yes
Rb1 S12 Rb2 1_565 1_656 135.5(3) yes
S2 S12 Rb2 1_565 1_556 108.8(4) yes
S2 S12 Rb2 1_565 1_656 141.0(4) yes
Rb2 S12 Rb2 1_556 1_656 62.8(2) yes
Zr2 S13 S5 1_455 1_455 51.05(18) yes
Zr2 S13 S5 1_455 . 50.99(19) yes
Zr2 S13 S7 1_455 1_455 48.9(2) yes
Zr2 S13 S7 1_455 . 48.16(19) yes
Zr2 S13 Rb1 1_455 . 109.9(3) yes
Zr2 S13 P2 1_455 1_455 90.0(4) yes
Zr2 S13 P2 1_455 . 89.3(5) yes
Zr2 S13 S2 1_455 1_455 115.4(4) yes
Zr2 S13 S2 1_455 . 115.0(4) yes
Zr2 S13 Rb3 1_455 . 100.9(2) yes
Zr2 S13 S4 1_455 . 95.5(3) yes
S5 S13 S5 1_455 . 66.6(2) yes
S5 S13 S7 1_455 1_455 65.9(2) yes
S5 S13 S7 1_455 . 99.2(3) yes
S5 S13 Rb1 1_455 . 92.8(2) yes
S5 S13 P2 1_455 1_455 41.0(4) yes
S5 S13 P2 1_455 . 99.4(5) yes
S5 S13 S2 1_455 1_455 64.9(3) yes
S5 S13 S2 1_455 . 98.6(4) yes
S5 S13 Rb3 1_455 . 131.9(3) yes
S5 S13 S4 1_455 . 128.1(4) yes
S5 S13 S7 . 1_455 99.9(3) yes
S5 S13 S7 . . 65.7(2) yes
S5 S13 Rb1 . . 60.1(2) yes
S5 S13 P2 . 1_455 100.8(5) yes
S5 S13 P2 . . 40.1(4) yes
S5 S13 S2 . 1_455 99.2(4) yes
S5 S13 S2 . . 64.6(4) yes
S5 S13 Rb3 . . 130.6(3) yes
S5 S13 S4 . . 126.9(4) yes
S7 S13 S7 1_455 . 63.4(2) yes
S7 S13 Rb1 1_455 . 156.2(3) yes
S7 S13 P2 1_455 1_455 79.7(4) yes
S7 S13 P2 1_455 . 136.5(5) yes
S7 S13 S2 1_455 1_455 113.0(4) yes
S7 S13 S2 1_455 . 162.3(4) yes
S7 S13 Rb3 1_455 . 66.7(2) yes
S7 S13 S4 1_455 . 62.5(3) yes
S7 S13 Rb1 . . 113.1(3) yes
S7 S13 P2 . 1_455 136.1(5) yes
S7 S13 P2 . . 80.5(4) yes
S7 S13 S2 . 1_455 162.2(4) yes
S7 S13 S2 . . 113.6(4) yes
S7 S13 Rb3 . . 66.1(2) yes
S7 S13 S4 . . 61.7(4) yes
Rb1 S13 P2 . 1_455 91.0(4) yes
Rb1 S13 P2 . . 32.6(4) yes
Rb1 S13 S2 . 1_455 62.5(3) yes
Rb1 S13 S2 . . 6.1(3) yes
Rb1 S13 Rb3 . . 135.4(3) yes
Rb1 S13 S4 . . 138.8(4) yes
P2 S13 P2 1_455 . 116.8(6) yes
P2 S13 S2 1_455 1_455 33.7(4) yes
P2 S13 S2 1_455 . 94.2(5) yes
P2 S13 Rb3 1_455 . 121.2(5) yes
P2 S13 S4 1_455 . 121.7(6) yes
P2 S13 S2 . 1_455 93.9(5) yes
P2 S13 S2 . . 33.5(5) yes
P2 S13 Rb3 . . 120.8(5) yes
P2 S13 S4 . . 121.2(5) yes
S2 S13 S2 1_455 . 64.0(4) yes
S2 S13 Rb3 1_455 . 130.1(4) yes
S2 S13 S4 1_455 . 133.9(5) yes
S2 S13 Rb3 . . 129.5(4) yes
S2 S13 S4 . . 133.2(5) yes
Rb3 S13 S4 . . 5.3(3) yes
Zr1 S14 Zr1 1_455 . 87.4(3) yes
Zr1 S14 S8 1_455 . 65.2(3) yes
Zr1 S14 S9 1_455 1_455 52.4(2) yes
Zr1 S14 S9 1_455 . 98.1(3) yes
Zr1 S14 S1 1_455 . 114.4(4) yes
Zr1 S14 Rb1 1_455 1_564 129.0(3) yes
Zr1 S14 S8 . . 66.4(4) yes
Zr1 S14 S9 . 1_455 97.1(3) yes
Zr1 S14 S9 . . 51.8(2) yes
Zr1 S14 S1 . . 110.1(4) yes
Zr1 S14 Rb1 . 1_564 115.7(3) yes
S8 S14 S9 . 1_455 116.2(4) yes
S8 S14 S9 . . 116.8(5) yes
S8 S14 S1 . . 176.3(6) yes
S8 S14 Rb1 . 1_564 82.8(3) yes
S9 S14 S9 1_455 . 65.4(2) yes
S9 S14 S1 1_455 . 62.7(3) yes
S9 S14 Rb1 1_455 1_564 146.9(4) yes
S9 S14 S1 . . 59.5(3) yes
S9 S14 Rb1 . 1_564 132.3(4) yes
S1 S14 Rb1 . 1_564 99.9(4) yes
Zr2 P1 Zr2 1_455 . 64.1(2) yes
Zr2 P1 S5 1_455 . 51.8(3) yes
Zr2 P1 S12 1_455 1_455 53.0(3) yes
Zr2 P1 S12 1_455 . 106.4(4) yes
Zr2 P1 S1 1_455 1_556 147.9(8) yes
Zr2 P1 Rb2 1_455 1_556 145.0(6) yes
Zr2 P1 S5 . . 49.7(3) yes
Zr2 P1 S12 . 1_455 106.0(4) yes
Zr2 P1 S12 . . 51.4(3) yes
Zr2 P1 S1 . 1_556 141.4(8) yes
Zr2 P1 Rb2 . 1_556 137.6(6) yes
S5 P1 S12 . 1_455 103.3(6) yes
S5 P1 S12 . . 98.4(5) yes
S5 P1 S1 . 1_556 122.4(7) yes
S5 P1 Rb2 . 1_556 115.3(6) yes
S12 P1 S12 1_455 . 114.3(5) yes
S12 P1 S1 1_455 1_556 112.2(8) yes
S12 P1 Rb2 1_455 1_556 116.4(6) yes
S12 P1 S1 . 1_556 105.7(8) yes
S12 P1 Rb2 . 1_556 107.8(6) yes
S1 P1 Rb2 1_556 1_556 7.1(5) yes
S5 S1 S9 1_554 . 148.9(6) yes
S5 S1 S12 1_554 1_454 57.2(3) yes
S5 S1 S12 1_554 1_554 57.7(3) yes
S5 S1 S14 1_554 . 118.4(4) yes
S5 S1 P1 1_554 1_554 30.3(5) yes
S5 S1 Rb2 1_554 . 87(4) yes
S9 S1 S12 . 1_454 129.4(5) yes
S9 S1 S12 . 1_554 95.0(5) yes
S9 S1 S14 . . 59.2(4) yes
S9 S1 P1 . 1_554 133.3(8) yes
S9 S1 Rb2 . . 97(4) yes
S12 S1 S12 1_454 1_554 66.7(3) yes
S12 S1 S14 1_454 . 70.4(4) yes
S12 S1 P1 1_454 1_554 35.4(5) yes
S12 S1 Rb2 1_454 . 133(4) yes
S12 S1 S14 1_554 . 74.0(4) yes
S12 S1 P1 1_554 1_554 40.9(5) yes
S12 S1 Rb2 1_554 . 122(4) yes
S14 S1 P1 . 1_554 88.1(6) yes
S14 S1 Rb2 . . 154(4) yes
P1 S1 Rb2 1_554 . 117(4) yes
S5 Rb1 S12 . 1_545 150.2(3) yes
S5 Rb1 S13 . . 57.7(2) yes
S5 Rb1 S14 . 1_546 103.6(3) yes
S5 Rb1 P2 . . 37.7(4) yes
S5 Rb1 S2 . . 119(2) yes
S12 Rb1 S13 1_545 . 144.8(3) yes
S12 Rb1 S14 1_545 1_546 72.4(2) yes
S12 Rb1 P2 1_545 . 142.1(5) yes
S12 Rb1 S2 1_545 . 68(2) yes
S13 Rb1 S14 . 1_546 134.4(3) yes
S13 Rb1 P2 . . 33.8(5) yes
S13 Rb1 S2 . . 78(3) yes
S14 Rb1 P2 1_546 . 140.8(5) yes
S14 Rb1 S2 1_546 . 137(2) yes
P2 Rb1 S2 . . 82(2) yes
Zr2 P2 Zr2 1_455 . 63.7(2) yes
Zr2 P2 S5 1_455 . 51.0(3) yes
Zr2 P2 S13 1_455 . 52.6(4) yes
Zr2 P2 S13 1_455 1_655 106.2(5) yes
Zr2 P2 Rb1 1_455 . 135.8(6) yes
Zr2 P2 S2 1_455 . 143.2(8) yes
Zr2 P2 S5 . . 49.7(3) yes
Zr2 P2 S13 . . 106.9(5) yes
Zr2 P2 S13 . 1_655 51.7(4) yes
Zr2 P2 Rb1 . . 137.3(7) yes
Zr2 P2 S2 . . 141.7(9) yes
S5 P2 S13 . . 101.4(6) yes
S5 P2 S13 . 1_655 98.8(7) yes
S5 P2 Rb1 . . 107.4(6) yes
S5 P2 S2 . . 117.7(8) yes
S13 P2 S13 . 1_655 116.8(6) yes
S13 P2 Rb1 . . 113.6(7) yes
S13 P2 S2 . . 111.3(9) yes
S13 P2 Rb1 1_655 . 115.9(7) yes
S13 P2 S2 1_655 . 110.3(8) yes
Rb1 P2 S2 . . 10.5(5) yes
S11 S2 S12 1_545 1_545 61.5(4) yes
S11 S2 S13 1_545 . 94.7(5) yes
S11 S2 S13 1_545 1_655 102.4(5) yes
S11 S2 Rb1 1_545 . 151(3) yes
S11 S2 P2 1_545 . 116.2(8) yes
S12 S2 S13 1_545 . 156.1(7) yes
S12 S2 S13 1_545 1_655 116.7(5) yes
S12 S2 Rb1 1_545 . 106(3) yes
S12 S2 P2 1_545 . 152.7(9) yes
S13 S2 S13 . 1_655 64.0(3) yes
S13 S2 Rb1 . . 96(3) yes
S13 S2 P2 . . 35.1(6) yes
S13 S2 Rb1 1_655 . 107(3) yes
S13 S2 P2 1_655 . 36.0(5) yes
Rb1 S2 P2 . . 87(2) yes
S5 Rb2 S8 1_554 1_545 73.6(2) yes
S5 Rb2 S9 1_554 . 146.4(3) yes
S5 Rb2 S12 1_554 1_454 55.6(2) yes
S5 Rb2 S12 1_554 1_554 56.4(2) yes
S5 Rb2 P1 1_554 1_554 32.8(4) yes
S5 Rb2 S1 1_554 . 88(4) yes
S8 Rb2 S9 1_545 . 127.2(3) yes
S8 Rb2 S12 1_545 1_454 110.3(3) yes
S8 Rb2 S12 1_545 1_554 123.5(3) yes
S8 Rb2 P1 1_545 1_554 105.0(5) yes
S8 Rb2 S1 1_545 . 154(4) yes
S9 Rb2 S12 . 1_454 121.3(3) yes
S9 Rb2 S12 . 1_554 91.3(3) yes
S9 Rb2 P1 . 1_554 124.3(5) yes
S9 Rb2 S1 . . 78(4) yes
S12 Rb2 S12 1_454 1_554 62.8(2) yes
S12 Rb2 P1 1_454 1_554 31.9(4) yes
S12 Rb2 S1 1_454 . 43(4) yes
S12 Rb2 P1 1_554 1_554 38.2(4) yes
S12 Rb2 S1 1_554 . 54(4) yes
P1 Rb2 S1 1_554 . 56(4) yes
Zr1 P3 Zr1 1_455 . 64.0(3) yes
Zr1 P3 S6 1_455 . 49.9(4) yes
Zr1 P3 S10 1_455 1_455 50.7(4) yes
Zr1 P3 S10 1_455 . 107.0(5) yes
Zr1 P3 S3 1_455 . 134.6(8) yes
Zr1 P3 Rb4 1_455 . 138.5(7) yes
Zr1 P3 S6 . . 52.8(4) yes
Zr1 P3 S10 . 1_455 106.5(5) yes
Zr1 P3 S10 . . 52.8(4) yes
Zr1 P3 S3 . . 139.3(7) yes
Zr1 P3 Rb4 . . 144.0(7) yes
S6 P3 S10 . 1_455 97.1(7) yes
S6 P3 S10 . . 103.6(7) yes
S6 P3 S3 . . 106.9(7) yes
S6 P3 Rb4 . . 114.2(6) yes
S10 P3 S10 1_455 . 117.9(6) yes
S10 P3 S3 1_455 . 111.2(8) yes
S10 P3 Rb4 1_455 . 108.6(7) yes
S10 P3 S3 . . 117.1(9) yes
S10 P3 Rb4 . . 114.3(8) yes
S3 P3 Rb4 . . 7.4(5) yes
S6 S3 S10 . . 56.8(3) yes
S6 S3 P3 . . 37.4(5) yes
S6 S3 Rb3 . 1_565 123.0(4) yes
S6 S3 Rb4 . . 117(4) yes
S10 S3 P3 . . 30.8(5) yes
S10 S3 Rb3 . 1_565 72.4(3) yes
S10 S3 Rb4 . . 70(4) yes
P3 S3 Rb3 . 1_565 85.7(6) yes
P3 S3 Rb4 . . 79(4) yes
Rb3 S3 Rb4 1_565 . 10(4) yes
S6 Rb3 S9 . 1_455 57.5(2) yes
S6 Rb3 S9 . . 58.5(2) yes
S6 Rb3 S13 . . 117.0(3) yes
S6 Rb3 S3 . 1_545 170.8(4) yes
S6 Rb3 P4 . . 33.9(5) yes
S6 Rb3 S4 . . 57(2) yes
S6 Rb3 Rb4 . 1_545 170.0(3) yes
S9 Rb3 S9 1_455 . 65.4(2) yes
S9 Rb3 S13 1_455 . 145.8(3) yes
S9 Rb3 S3 1_455 1_545 113.3(4) yes
S9 Rb3 P4 1_455 . 33.4(6) yes
S9 Rb3 S4 1_455 . 105(3) yes
S9 Rb3 Rb4 1_455 1_545 112.5(3) yes
S9 Rb3 S13 . . 145.0(3) yes
S9 Rb3 S3 . 1_545 120.3(4) yes
S9 Rb3 P4 . . 39.6(6) yes
S9 Rb3 S4 . . 104(3) yes
S9 Rb3 Rb4 . 1_545 120.2(3) yes
S13 Rb3 S3 . 1_545 69.6(3) yes
S13 Rb3 P4 . . 150.7(6) yes
S13 Rb3 S4 . . 60(2) yes
S13 Rb3 Rb4 . 1_545 70.2(2) yes
S3 Rb3 P4 1_545 . 138.7(7) yes
S3 Rb3 S4 1_545 . 130(2) yes
S3 Rb3 Rb4 1_545 1_545 0.8(4) yes
P4 Rb3 S4 . . 91(2) yes
P4 Rb3 Rb4 . 1_545 138.0(6) yes
S4 Rb3 Rb4 . 1_545 130(2) yes
Zr1 P4 Zr1 1_455 . 63.2(2) yes
Zr1 P4 S6 1_455 . 51.2(4) yes
Zr1 P4 S9 1_455 1_455 52.6(4) yes
Zr1 P4 S9 1_455 . 105.1(5) yes
Zr1 P4 Rb3 1_455 . 146.1(8) yes
Zr1 P4 S4 1_455 . 139.6(9) yes
Zr1 P4 S6 . . 50.0(4) yes
Zr1 P4 S9 . 1_455 105.1(5) yes
Zr1 P4 S9 . . 50.4(3) yes
Zr1 P4 Rb3 . . 139.3(8) yes
Zr1 P4 S4 . . 133.6(9) yes
S6 P4 S9 . 1_455 102.1(7) yes
S6 P4 S9 . . 97.6(7) yes
S6 P4 Rb3 . . 117.3(8) yes
S6 P4 S4 . . 106.8(9) yes
S9 P4 S9 1_455 . 114.8(7) yes
S9 P4 Rb3 1_455 . 115.6(9) yes
S9 P4 S4 1_455 . 120.1(10) yes
S9 P4 Rb3 . . 108.2(8) yes
S9 P4 S4 . . 111.9(9) yes
Rb3 P4 S4 . . 10.5(6) yes
S6 S4 S7 . 1_455 74.7(4) yes
S6 S4 S7 . . 74.8(4) yes
S6 S4 S9 . 1_455 58.2(3) yes
S6 S4 S9 . . 59.2(3) yes
S6 S4 S13 . . 127.4(6) yes
S6 S4 Rb3 . . 118(3) yes
S6 S4 P4 . . 39.3(6) yes
S6 S4 Rb4 . 1_545 162.0(6) yes
S7 S4 S7 1_455 . 62.6(4) yes
S7 S4 S9 1_455 1_455 98.2(4) yes
S7 S4 S9 1_455 . 133.6(5) yes
S7 S4 S13 1_455 . 60.8(3) yes
S7 S4 Rb3 1_455 . 146(3) yes
S7 S4 P4 1_455 . 106.5(8) yes
S7 S4 Rb4 1_455 1_545 114.8(4) yes
S7 S4 S9 . 1_455 132.8(5) yes
S7 S4 S9 . . 97.9(5) yes
S7 S4 S13 . . 61.1(3) yes
S7 S4 Rb3 . . 148(3) yes
S7 S4 P4 . . 109.7(8) yes
S7 S4 Rb4 . 1_545 122.9(5) yes
S9 S4 S9 1_455 . 63.2(3) yes
S9 S4 S13 1_455 . 148.7(6) yes
S9 S4 Rb3 1_455 . 69(3) yes
S9 S4 P4 1_455 . 30.7(6) yes
S9 S4 Rb4 1_455 1_545 104.3(5) yes
S9 S4 S13 . . 148.2(6) yes
S9 S4 Rb3 . . 70(2) yes
S9 S4 P4 . . 37.2(6) yes
S9 S4 Rb4 . 1_545 111.0(5) yes
S13 S4 Rb3 . . 114(3) yes
S13 S4 P4 . . 166.3(9) yes
S13 S4 Rb4 . 1_545 69.4(3) yes
Rb3 S4 P4 . . 79(2) yes
Rb3 S4 Rb4 . 1_545 45(2) yes
P4 S4 Rb4 . 1_545 123.3(9) yes
S10 Rb4 S10 1_455 . 63.5(2) yes
S10 Rb4 P3 1_455 . 37.3(5) yes
S10 Rb4 S3 1_455 . 106(4) yes
S10 Rb4 Rb3 1_455 1_565 84.2(3) yes
S10 Rb4 S4 1_455 1_565 87.7(4) yes
S10 Rb4 P3 . . 32.5(5) yes
S10 Rb4 S3 . . 105(4) yes
S10 Rb4 Rb3 . 1_565 76.7(2) yes
S10 Rb4 S4 . 1_565 80.8(3) yes
P3 Rb4 S3 . . 93(4) yes
P3 Rb4 Rb3 . 1_565 93.5(4) yes
P3 Rb4 S4 . 1_565 98.0(5) yes
S3 Rb4 Rb3 . 1_565 170(5) yes
S3 Rb4 S4 . 1_565 166(4) yes
Rb3 Rb4 S4 1_565 1_565 4.5(3) yes

loop_
_geom_bond_atom_site_label_1
_geom_bond_atom_site_label_2
_geom_bond_site_symmetry_2
_geom_bond_distance
_geom_bond_publ_flag
Zr1 S6 . 2.668(8) yes
Zr1 S6 1_655 2.632(8) yes
Zr1 S8 . 2.603(8) yes
Zr1 S8 1_655 2.568(8) yes
Zr1 S9 . 2.684(7) yes
Zr1 S10 . 2.664(8) yes
Zr1 S14 . 2.598(11) yes
Zr1 S14 1_655 2.608(10) yes
Zr1 P3 . 3.344(14) yes
Zr1 P3 1_655 3.443(16) yes
Zr1 P4 . 3.483(15) yes
Zr1 P4 1_655 3.377(14) yes
Zr2 S5 . 2.615(8) yes
Zr2 S5 1_655 2.634(8) yes
Zr2 S7 . 2.624(9) yes
Zr2 S7 1_655 2.579(9) yes
Zr2 S11 . 2.600(9) yes
Zr2 S11 1_655 2.571(9) yes
Zr2 S12 . 2.679(8) yes
Zr2 S13 1_655 2.690(8) yes
Zr2 P1 . 3.425(12) yes
Zr2 P1 1_655 3.353(13) yes
Zr2 P2 . 3.430(15) yes
Zr2 P2 1_655 3.388(14) yes
S5 S12 1_455 3.224(11) yes
S5 S12 . 3.267(11) yes
S5 S13 . 3.296(11) yes
S5 S13 1_655 3.260(10) yes
S5 P1 . 2.072(14) yes
S5 S1 1_556 3.466(18) yes
S5 Rb1 . 3.379(10) yes
S5 P2 . 2.164(16) yes
S5 Rb2 1_556 3.463(11) yes
S6 S9 1_455 3.261(12) yes
S6 S9 . 3.340(11) yes
S6 S10 1_455 3.260(11) yes
S6 S10 . 3.265(11) yes
S6 P3 . 2.152(16) yes
S6 S3 . 3.393(19) yes
S6 Rb3 . 3.473(10) yes
S6 P4 . 2.181(17) yes
S6 S4 . 3.293(17) yes
S7 S11 . 2.080(12) yes
S7 S13 . 3.418(11) yes
S7 S13 1_655 3.432(11) yes
S7 S4 . 3.44(2) yes
S7 S4 1_655 3.486(19) yes
S8 S10 1_455 3.392(12) yes
S8 S10 . 3.395(13) yes
S8 S14 . 2.094(13) yes
S8 Rb2 1_565 3.374(12) yes
S9 S14 . 3.350(12) yes
S9 S14 1_655 3.307(11) yes
S9 S1 . 3.36(2) yes
S9 Rb2 . 3.409(12) yes
S9 Rb3 . 3.363(10) yes
S9 Rb3 1_655 3.295(10) yes
S9 P4 . 2.259(18) yes
S9 P4 1_655 2.01(2) yes
S9 S4 . 3.466(16) yes
S9 S4 1_655 3.404(17) yes
S10 P3 . 2.001(16) yes
S10 P3 1_655 2.198(17) yes
S10 S3 . 3.474(17) yes
S10 Rb4 . 3.394(12) yes
S10 Rb4 1_655 3.441(13) yes
S11 S12 1_455 3.313(11) yes
S11 S12 . 3.392(11) yes
S11 S2 1_565 3.29(2) yes
S12 P1 . 2.241(15) yes
S12 P1 1_655 2.038(15) yes
S12 S1 1_556 3.294(16) yes
S12 S1 1_656 3.254(17) yes
S12 Rb1 1_565 3.463(10) yes
S12 S2 1_565 3.344(17) yes
S12 Rb2 1_556 3.451(10) yes
S12 Rb2 1_656 3.454(11) yes
S13 Rb1 . 3.448(9) yes
S13 P2 1_455 2.130(16) yes
S13 P2 . 2.094(17) yes
S13 S2 1_455 3.399(17) yes
S13 S2 . 3.390(17) yes
S13 Rb3 . 3.443(10) yes
S13 S4 . 3.284(16) yes
S14 S1 . 3.423(19) yes
S14 Rb1 1_564 3.379(11) yes
P1 S1 1_556 1.881(18) yes
P1 Rb2 1_556 2.027(13) yes
S1 Rb2 . 0.284(16) yes
Rb1 P2 . 2.028(13) yes
Rb1 S2 . 0.369(19) yes
P2 S2 . 2.011(19) yes
P3 S3 . 2.07(2) yes
P3 Rb4 . 2.039(16) yes
S3 Rb3 1_565 3.434(17) yes
S3 Rb4 . 0.265(16) yes
Rb3 P4 . 1.883(14) yes
Rb3 S4 . 0.350(19) yes
Rb3 Rb4 1_545 3.173(11) yes
P4 S4 . 1.918(19) yes
S4 Rb4 1_545 3.409(18) yes
